data_1506790
loop_
_publ_author_name
'Harris, Robin K.'
'Ghi, Phuong Y.'
'Puschmann, Horst'
'Apperley, David C.'
'Griesser, Ulrich J.'
'Hammond, Robert B.'
'Ma, Caiyun'
'Roberts, Kevin J.'
'Pearce, Greg J.'
'Yates, Jonathan R.'
'Pickard, Chris J.'

_publ_section_title
;
 Structural Studies of the Polymorphs of Carbamazepine, Its Dihydrate, and
 Two Solvates
;
_journal_issue 6
_journal_name_full 'Organic Process Research &amp; Development'
_journal_page_first 902
_journal_paper_doi 10.1021/op0500990
_journal_volume 9
_journal_year 2005
_chemical_formula_moiety 'C15 H12 N2 O,2(H2 O)'
_chemical_formula_sum 'C15 H16 N2 O3'
_chemical_formula_weight 272.30
_chemical_name_common 'carbamazepine dihydrate'
_chemical_name_systematic
; 
5H-dibenz(b,f)azepine-5-carboxamide, dihydrate
;
_space_group_IT_number 14
_symmetry_cell_setting monoclinic
_symmetry_space_group_name_Hall '-P 2ybc'
_symmetry_space_group_name_H-M 'P 1 21/c 1'
_atom_sites_solution_hydrogens difmap
_atom_sites_solution_primary direct
_atom_sites_solution_secondary difmap
_audit_creation_method SHELXL-97
_cell_angle_alpha 90.00
_cell_angle_beta 103.45(1)
_cell_angle_gamma 90.00
_cell_formula_units_Z 4
_cell_length_a 10.066(2)
_cell_length_b 28.719(5)
_cell_length_c 4.831(1)
_cell_measurement_reflns_used 4683
_cell_measurement_temperature 120(2)
_cell_measurement_theta_max 27.37
_cell_measurement_theta_min 2.1185
_cell_volume 1358.3(5)
_computing_cell_refinement 'SMART-NT V5.0 (Bruker, 1998)'
_computing_data_collection 'SMART-NT V5.0 (Bruker, 1998)'
_computing_data_reduction 'SMART-NT V5.0 (Bruker, 1998)'
_computing_molecular_graphics 'Bruker SHELXTL'
_computing_publication_material 'Bruker SHELXTL'
_computing_structure_refinement 'SHELXL-97 (Sheldrick, 1997)'
_computing_structure_solution 'SHELXS-97 (Sheldrick, 1990)'
_diffrn_ambient_temperature 120(2)
_diffrn_detector_area_resol_mean 8
_diffrn_measured_fraction_theta_full 0.999
_diffrn_measured_fraction_theta_max 0.999
_diffrn_measurement_device_type 'Bruker SMART CCD 1K area detector'
_diffrn_measurement_method \w-scans
_diffrn_radiation_monochromator graphite
_diffrn_radiation_source 'fine-focus sealed tube'
_diffrn_radiation_type MoK\a
_diffrn_radiation_wavelength 0.71073
_diffrn_reflns_av_R_equivalents 0.0893
_diffrn_reflns_av_sigmaI/netI 0.0507
_diffrn_reflns_limit_h_max 11
_diffrn_reflns_limit_h_min -11
_diffrn_reflns_limit_k_max 34
_diffrn_reflns_limit_k_min -34
_diffrn_reflns_limit_l_max 5
_diffrn_reflns_limit_l_min -5
_diffrn_reflns_number 12555
_diffrn_reflns_theta_full 25.00
_diffrn_reflns_theta_max 25.00
_diffrn_reflns_theta_min 0.71
_diffrn_standards_number 0
_exptl_absorpt_coefficient_mu 0.094
_exptl_absorpt_correction_type none
_exptl_crystal_colour colourless
_exptl_crystal_density_diffrn 1.332
_exptl_crystal_density_method 'not measured'
_exptl_crystal_description block
_exptl_crystal_F_000 576
_exptl_crystal_size_max 0.18
_exptl_crystal_size_mid 0.12
_exptl_crystal_size_min 0.08
_refine_diff_density_max 0.487
_refine_diff_density_min -0.360
_refine_diff_density_rms 0.078
_refine_ls_extinction_coef 0.009(5)
_refine_ls_extinction_expression Fc^*^=kFc[1+0.001xFc^2^\l^3^/sin(2\q)]^-1/4^
_refine_ls_extinction_method SHELXL
_refine_ls_goodness_of_fit_ref 0.850
_refine_ls_hydrogen_treatment mixed
_refine_ls_matrix_type full
_refine_ls_number_parameters 207
_refine_ls_number_reflns 2385
_refine_ls_number_restraints 0
_refine_ls_restrained_S_all 0.850
_refine_ls_R_factor_all 0.0916
_refine_ls_R_factor_gt 0.0729
_refine_ls_shift/su_max 0.000
_refine_ls_shift/su_mean 0.000
_refine_ls_structure_factor_coef Fsqd
_refine_ls_weighting_details 'calc w=1/[\s^2^(Fo^2^)+(0.1512P)^2^+2.00P] where P=(Fo^2^+2Fc^2^)/3'
_refine_ls_weighting_scheme calc
_refine_ls_wR_factor_gt 0.1926
_refine_ls_wR_factor_ref 0.2140
_reflns_number_gt 1757
_reflns_number_total 2385
_reflns_threshold_expression I>2\s(I)
_cod_data_source_file op0500990si20050719_094443.cif
_cod_data_source_block 02srv173
_cod_depositor_comments
;
The following automatic conversions were performed:

'_symmetry_cell_setting' value 'Monoclinic' changed to 'monoclinic'
according to /home/saulius/struct/CIF-dictionaries/cif_core.dic
dictionary named 'cif_core.dic' version 2.4.1 from 2010-06-29.

Automatic conversion script
Id: cif_fix_values 1715 2011-07-08 13:25:40Z adriana 
;
_cod_original_sg_symbol_H-M P2(1)/c
_cod_database_code 1506790

loop_
_symmetry_equiv_pos_as_xyz
'x, y, z'
'-x, y+1/2, -z+1/2'
'-x, -y, -z'
'x, -y-1/2, z-1/2'

loop_
_atom_site_label
_atom_site_type_symbol
_atom_site_fract_x
_atom_site_fract_y
_atom_site_fract_z
_atom_site_U_iso_or_equiv
_atom_site_adp_type
_atom_site_occupancy
_atom_site_symmetry_multiplicity
_atom_site_calc_flag
_atom_site_refinement_flags
O1 O 0.6118(2) 0.04751(8) 0.6600(6) 0.0399(7) Uani 1 1 d .
N1 N 0.4948(3) 0.11067(8) 0.7664(6) 0.0320(6) Uani 1 1 d .
N2 N 0.3813(3) 0.04616(10) 0.5413(7) 0.0344(7) Uani 1 1 d .
H21 H 0.389(5) 0.0143(19) 0.483(13) 0.080(16) Uiso 1 1 d .
H22 H 0.310(4) 0.0559(13) 0.537(8) 0.033(11) Uiso 1 1 d .
C1 C 0.3694(3) 0.13452(11) 0.7676(8) 0.0312(8) Uani 1 1 d .
C2 C 0.2835(3) 0.11679(12) 0.9289(8) 0.0359(8) Uani 1 1 d .
H2 H 0.3089 0.0897 1.0402 0.043 Uiso 1 1 d R
C3 C 0.1617(3) 0.13878(12) 0.9279(9) 0.0367(9) Uani 1 1 d .
H3 H 0.1024 0.1266 1.0357 0.044 Uiso 1 1 d R
C4 C 0.1263(3) 0.17876(12) 0.7674(8) 0.0363(8) Uani 1 1 d .
H4 H 0.0427 0.1939 0.7653 0.044 Uiso 1 1 d R
C5 C 0.2133(3) 0.19655(11) 0.6089(8) 0.0347(8) Uani 1 1 d .
H5 H 0.1883 0.2240 0.5009 0.042 Uiso 1 1 d R
C6 C 0.3373(3) 0.17494(11) 0.6080(8) 0.0315(8) Uani 1 1 d .
C7 C 0.4273(3) 0.19586(11) 0.4443(8) 0.0340(8) Uani 1 1 d .
H7 H 0.3845 0.2108 0.2720 0.041 Uiso 1 1 d R
C8 C 0.5642(3) 0.19568(11) 0.5149(8) 0.0341(8) Uani 1 1 d .
H8 H 0.6082 0.2107 0.3867 0.041 Uiso 1 1 d R
C9 C 0.6523(3) 0.17516(11) 0.7664(8) 0.0315(8) Uani 1 1 d .
C10 C 0.7746(3) 0.19664(12) 0.8927(8) 0.0349(8) Uani 1 1 d .
H10 H 0.8004 0.2239 0.8089 0.042 Uiso 1 1 d R
C11 C 0.8589(3) 0.17921(12) 1.1361(9) 0.0371(9) Uani 1 1 d .
H11 H 0.9416 0.1947 1.2188 0.045 Uiso 1 1 d R
C12 C 0.8232(3) 0.13906(11) 1.2607(8) 0.0358(8) Uani 1 1 d .
H12 H 0.8813 0.1269 1.4279 0.043 Uiso 1 1 d R
C13 C 0.7024(3) 0.11688(11) 1.1384(8) 0.0332(8) Uani 1 1 d .
H13 H 0.6769 0.0895 1.2221 0.040 Uiso 1 1 d R
C14 C 0.6186(3) 0.13443(11) 0.8934(8) 0.0314(8) Uani 1 1 d .
C15 C 0.4984(3) 0.06673(10) 0.6547(7) 0.0339(7) Uani 1 1 d .
O1W O 0.9002(3) 0.04700(9) 0.7565(7) 0.0459(7) Uani 1 1 d .
H1W1 H 0.943(5) 0.0471(17) 0.915(12) 0.055(15) Uiso 1 1 d .
H1W2 H 0.791(6) 0.054(2) 0.755(14) 0.10(2) Uiso 1 1 d .
O2W O 0.0661(3) 0.04879(10) 0.3307(7) 0.0495(8) Uani 1 1 d .
H2W1 H 0.012(5) 0.053(2) 0.447(13) 0.072(17) Uiso 1 1 d .
H2W2 H 0.076(6) 0.017(3) 0.319(18) 0.12(2) Uiso 1 1 d .

loop_
_atom_site_aniso_label
_atom_site_aniso_U_11
_atom_site_aniso_U_22
_atom_site_aniso_U_33
_atom_site_aniso_U_23
_atom_site_aniso_U_13
_atom_site_aniso_U_12
O1 0.0362(14) 0.0335(13) 0.0517(17) -0.0053(12) 0.0138(13) 0.0017(10)
N1 0.0303(14) 0.0278(13) 0.0393(15) -0.0039(11) 0.0109(14) -0.0004(12)
N2 0.0290(16) 0.0278(16) 0.0470(19) -0.0065(13) 0.0098(14) 0.0019(12)
C1 0.0275(16) 0.0307(17) 0.0357(19) -0.0060(15) 0.0080(15) -0.0019(13)
C2 0.0360(18) 0.0300(17) 0.041(2) -0.0028(16) 0.0085(16) -0.0037(13)
C3 0.0331(18) 0.039(2) 0.042(2) -0.0043(16) 0.0170(16) -0.0035(14)
C4 0.0312(17) 0.0396(19) 0.039(2) -0.0075(16) 0.0096(16) 0.0013(14)
C5 0.0359(19) 0.0268(17) 0.041(2) -0.0015(15) 0.0082(16) 0.0021(14)
C6 0.0318(17) 0.0308(18) 0.0327(18) -0.0032(14) 0.0089(15) -0.0023(13)
C7 0.0388(19) 0.0310(17) 0.033(2) 0.0009(15) 0.0105(16) 0.0005(14)
C8 0.0379(18) 0.0310(17) 0.037(2) -0.0009(15) 0.0167(16) -0.0009(14)
C9 0.0324(18) 0.0283(17) 0.0357(19) -0.0048(15) 0.0119(15) 0.0006(13)
C10 0.0348(18) 0.0328(18) 0.039(2) -0.0019(15) 0.0128(16) 0.0000(14)
C11 0.0330(18) 0.0353(18) 0.045(2) -0.0070(16) 0.0132(17) -0.0024(14)
C12 0.0348(18) 0.0332(19) 0.039(2) -0.0002(15) 0.0071(16) 0.0048(14)
C13 0.0315(17) 0.0286(17) 0.041(2) 0.0005(15) 0.0105(16) 0.0039(13)
C14 0.0316(17) 0.0273(16) 0.038(2) -0.0030(15) 0.0132(16) 0.0002(13)
C15 0.0342(17) 0.0278(15) 0.0417(18) 0.0002(13) 0.0131(18) -0.0004(15)
O1W 0.0505(18) 0.0457(16) 0.0421(18) -0.0018(13) 0.0118(15) 0.0047(12)
O2W 0.0608(19) 0.0386(16) 0.0556(19) -0.0024(13) 0.0268(16) 0.0000(12)

loop_
_atom_type_symbol
_atom_type_description
_atom_type_scat_dispersion_real
_atom_type_scat_dispersion_imag
_atom_type_scat_source
C C 0.0033 0.0016 'International Tables Vol C Tables 4.2.6.8 and 6.1.1.4'
H H 0.0000 0.0000 'International Tables Vol C Tables 4.2.6.8 and 6.1.1.4'
N N 0.0061 0.0033 'International Tables Vol C Tables 4.2.6.8 and 6.1.1.4'
O O 0.0106 0.0060 'International Tables Vol C Tables 4.2.6.8 and 6.1.1.4'

loop_
_geom_angle_atom_site_label_1
_geom_angle_atom_site_label_2
_geom_angle_atom_site_label_3
_geom_angle
C15 N1 C14 120.4(3)
C15 N1 C1 122.8(3)
C14 N1 C1 116.7(2)
C2 C1 C6 121.6(3)
C2 C1 N1 119.3(3)
C6 C1 N1 119.1(3)
C3 C2 C1 120.0(3)
C2 C3 C4 119.6(3)
C3 C4 C5 120.1(3)
C4 C5 C6 121.2(3)
C1 C6 C5 117.5(3)
C1 C6 C7 123.4(3)
C5 C6 C7 119.1(3)
C8 C7 C6 126.2(4)
C7 C8 C9 127.3(4)
C10 C9 C14 117.4(3)
C10 C9 C8 119.7(3)
C14 C9 C8 122.9(3)
C11 C10 C9 121.6(3)
C10 C11 C12 120.2(3)
C13 C12 C11 119.3(3)
C12 C13 C14 120.1(3)
C13 C14 C9 121.3(3)
C13 C14 N1 119.5(3)
C9 C14 N1 119.2(3)
O1 C15 N2 121.9(3)
O1 C15 N1 120.0(3)
N2 C15 N1 118.1(3)

loop_
_geom_bond_atom_site_label_1
_geom_bond_atom_site_label_2
_geom_bond_distance
O1 C15 1.263(4)
N1 C15 1.376(4)
N1 C14 1.427(4)
N1 C1 1.438(4)
N2 C15 1.319(4)
C1 C2 1.388(5)
C1 C6 1.390(5)
C2 C3 1.378(5)
C3 C4 1.385(5)
C4 C5 1.388(5)
C5 C6 1.395(5)
C6 C7 1.463(5)
C7 C8 1.340(5)
C8 C9 1.452(5)
C9 C10 1.385(5)
C9 C14 1.399(5)
C10 C11 1.375(5)
C11 C12 1.386(5)
C12 C13 1.378(5)
C13 C14 1.380(5)

loop_
_geom_hbond_atom_site_label_D
_geom_hbond_atom_site_label_H
_geom_hbond_atom_site_label_A
_geom_hbond_distance_DH
_geom_hbond_distance_HA
_geom_hbond_distance_DA
_geom_hbond_angle_DHA
_geom_hbond_site_symmetry_A
N2 H21 O1 0.97(5) 1.90(5) 2.867(3) 174(5) 3_656
N2 H22 O2W 0.77(4) 2.43(4) 3.100(4) 146(4) .
O1W H1W1 O2W 0.79(6) 2.10(6) 2.886(5) 177(5) 1_656
O1W H1W2 O1 1.12(6) 1.76(6) 2.831(4) 159(5) .
O2W H2W1 O1W 0.87(6) 2.08(6) 2.936(5) 166(5) 1_455
O2W H2W2 O1W 0.93(8) 1.89(8) 2.816(4) 172(8) 3_656

loop_
_geom_torsion_atom_site_label_1
_geom_torsion_atom_site_label_2
_geom_torsion_atom_site_label_3
_geom_torsion_atom_site_label_4
_geom_torsion
C14 N1 C15 N2 179.6(3)
C1 N1 C15 N2 0.9(5)

loop_
_cod_related_entry_id
_cod_related_entry_database
_cod_related_entry_code
1 ChemSpider 139730
